data_7029855
loop_
_publ_author_name
'Cramer, S. Alan'
'Sturgill, Forrest L.'
'Chandrachud, Preeti P.'
'Jenkins, David M.'

_publ_section_title
;
 Overcoming NHCs neutrality: installing tetracarbenes on group 13 and 14
 metals.
;
_journal_issue 21
_journal_name_full 'Dalton transactions (Cambridge, England : 2003)'
_journal_page_first 7687
_journal_page_last 7690
_journal_paper_doi 10.1039/c4dt00990h
_journal_volume 43
_journal_year 2014
_chemical_formula_moiety 'C20 H28 Al B2 Cl N8'
_chemical_formula_sum 'C20 H28 Al B2 Cl N8'
_chemical_formula_weight 464.55
_chemical_name_systematic
; 
 ? 
;
_space_group_IT_number 60
_symmetry_cell_setting orthorhombic
_symmetry_space_group_name_Hall '-P 2n 2ab'
_symmetry_space_group_name_H-M 'P b c n'
_atom_sites_solution_hydrogens geom
_atom_sites_solution_primary direct
_atom_sites_solution_secondary difmap
_audit_creation_method SHELXL-97
_cell_angle_alpha 90.00
_cell_angle_beta 90.00
_cell_angle_gamma 90.00
_cell_formula_units_Z 4
_cell_length_a 13.752(5)
_cell_length_b 8.962(3)
_cell_length_c 17.688(6)
_cell_measurement_temperature 100(2)
_cell_volume 2180.0(13)
_computing_cell_refinement 'Bruker SAINT'
_computing_data_collection 'Bruker APEX2'
_computing_data_reduction 'Bruker SAINT'
_computing_molecular_graphics 'Bruker SHELXTL'
_computing_publication_material 'Bruker SHELXTL'
_computing_structure_refinement 'SHELXL-97 (Sheldrick, 2008)'
_computing_structure_solution 'SHELXS-97 (Sheldrick, 2008)'
_diffrn_ambient_temperature 100(2)
_diffrn_measured_fraction_theta_full 0.999
_diffrn_measured_fraction_theta_max 0.999
_diffrn_measurement_device_type 'Bruker Apex II CCD'
_diffrn_measurement_method '\w scan'
_diffrn_radiation_monochromator graphite
_diffrn_radiation_source 'fine-focus sealed tube'
_diffrn_radiation_type MoK\a
_diffrn_radiation_wavelength 0.71073
_diffrn_reflns_av_R_equivalents 0.1582
_diffrn_reflns_av_sigmaI/netI 0.0661
_diffrn_reflns_limit_h_max 16
_diffrn_reflns_limit_h_min -16
_diffrn_reflns_limit_k_max 10
_diffrn_reflns_limit_k_min -10
_diffrn_reflns_limit_l_max 20
_diffrn_reflns_limit_l_min -20
_diffrn_reflns_number 17321
_diffrn_reflns_theta_full 24.72
_diffrn_reflns_theta_max 24.72
_diffrn_reflns_theta_min 2.30
_exptl_absorpt_coefficient_mu 0.243
_exptl_absorpt_correction_T_max 0.9949
_exptl_absorpt_correction_T_min 0.9624
_exptl_absorpt_correction_type multi-scan
_exptl_absorpt_process_details SADABS
_exptl_crystal_colour colourless
_exptl_crystal_density_diffrn 1.415
_exptl_crystal_density_method 'not measured'
_exptl_crystal_description plate
_exptl_crystal_F_000 976
_exptl_crystal_size_max 0.16
_exptl_crystal_size_mid 0.09
_exptl_crystal_size_min 0.02
_refine_diff_density_max 0.797
_refine_diff_density_min -1.334
_refine_diff_density_rms 0.123
_refine_ls_extinction_method none
_refine_ls_goodness_of_fit_ref 1.857
_refine_ls_hydrogen_treatment mixed
_refine_ls_matrix_type full
_refine_ls_number_parameters 148
_refine_ls_number_reflns 1869
_refine_ls_number_restraints 0
_refine_ls_restrained_S_all 1.857
_refine_ls_R_factor_all 0.1122
_refine_ls_R_factor_gt 0.0956
_refine_ls_shift/su_max 0.000
_refine_ls_shift/su_mean 0.000
_refine_ls_structure_factor_coef Fsqd
_refine_ls_weighting_details 'calc w=1/[\s^2^(Fo^2^)+(0.1000P)^2^+0.0000P] where P=(Fo^2^+2Fc^2^)/3'
_refine_ls_weighting_scheme calc
_refine_ls_wR_factor_gt 0.2500
_refine_ls_wR_factor_ref 0.2552
_reflns_number_gt 1576
_reflns_number_total 1869
_reflns_threshold_expression >2sigma(I)
_cod_data_source_file c4dt00990h2.cif
_cod_data_source_block Al(III)ClBorate
_cod_depositor_comments 'Adding full bibliography for 7029853--7029856.cif.'
_cod_database_code 7029855

loop_
_symmetry_equiv_pos_as_xyz
'x, y, z'
'-x+1/2, -y+1/2, z+1/2'
'-x, y, -z+1/2'
'x+1/2, -y+1/2, -z'
'-x, -y, -z'
'x-1/2, y-1/2, -z-1/2'
'x, -y, z-1/2'
'-x-1/2, y-1/2, z'

loop_
_atom_site_label
_atom_site_type_symbol
_atom_site_fract_x
_atom_site_fract_y
_atom_site_fract_z
_atom_site_U_iso_or_equiv
_atom_site_adp_type
_atom_site_occupancy
_atom_site_symmetry_multiplicity
_atom_site_calc_flag
_atom_site_refinement_flags
Cl1 Cl 1.0000 1.24876(17) 0.2500 0.0143(5) Uani 1 2 d S
Al1 Al 1.0000 0.9949(2) 0.2500 0.0164(6) Uani 1 2 d S
C1 C 0.8794(3) 0.9256(6) 0.3169(3) 0.0180(11) Uani 1 1 d .
C2 C 1.0853(3) 0.9648(5) 0.3459(3) 0.0172(11) Uani 1 1 d .
C9 C 1.2225(3) 1.1249(5) 0.3020(3) 0.0194(12) Uani 1 1 d .
H9A H 1.2680 1.1927 0.3285 0.023 Uiso 1 1 calc R
H9B H 1.1746 1.1874 0.2747 0.023 Uiso 1 1 calc R
C4 C 0.7975(3) 0.7969(6) 0.4060(3) 0.0231(12) Uani 1 1 d .
H4 H 0.7853 0.7327 0.4477 0.028 Uiso 1 1 calc R
C3 C 0.7293(3) 0.8659(5) 0.3641(3) 0.0194(11) Uani 1 1 d .
H3 H 0.6609 0.8629 0.3714 0.023 Uiso 1 1 calc R
C7 C 1.1412(3) 0.9042(6) 0.4591(3) 0.0230(12) Uani 1 1 d .
H7 H 1.1453 0.8605 0.5079 0.028 Uiso 1 1 calc R
C8 C 1.2075(3) 0.9970(6) 0.4272(3) 0.0253(13) Uani 1 1 d .
H8 H 1.2671 1.0297 0.4487 0.030 Uiso 1 1 calc R
C10 C 0.7219(3) 1.0343(6) 0.2541(3) 0.0199(12) Uani 1 1 d .
H10A H 0.6805 1.1029 0.2840 0.024 Uiso 1 1 calc R
H10B H 0.6780 0.9667 0.2259 0.024 Uiso 1 1 calc R
C6 C 0.9664(4) 0.7166(6) 0.5003(3) 0.0226(12) Uani 1 1 d .
H6A H 1.0261 0.6727 0.5209 0.034 Uiso 1 1 calc R
H6B H 0.9136 0.6434 0.5032 0.034 Uiso 1 1 calc R
H6C H 0.9490 0.8053 0.5297 0.034 Uiso 1 1 calc R
C5 C 1.0162(3) 0.6223(6) 0.3622(3) 0.0233(13) Uani 1 1 d .
H5A H 1.0342 0.6567 0.3115 0.035 Uiso 1 1 calc R
H5B H 0.9620 0.5517 0.3585 0.035 Uiso 1 1 calc R
H5C H 1.0721 0.5729 0.3858 0.035 Uiso 1 1 calc R
N1 N 0.7799(3) 0.9434(4) 0.3073(2) 0.0167(10) Uani 1 1 d .
N3 N 1.0664(3) 0.8847(4) 0.4077(2) 0.0197(10) Uani 1 1 d .
N4 N 1.1711(3) 1.0336(5) 0.3583(2) 0.0186(10) Uani 1 1 d .
N2 N 0.8881(3) 0.8349(4) 0.3785(2) 0.0174(10) Uani 1 1 d .
B1 B 0.9839(4) 0.7632(7) 0.4130(3) 0.0215(14) Uani 1 1 d .

loop_
_atom_site_aniso_label
_atom_site_aniso_U_11
_atom_site_aniso_U_22
_atom_site_aniso_U_33
_atom_site_aniso_U_23
_atom_site_aniso_U_13
_atom_site_aniso_U_12
Cl1 0.0075(8) 0.0121(9) 0.0234(10) 0.000 -0.0003(6) 0.000
Al1 0.0111(10) 0.0184(12) 0.0195(12) 0.000 -0.0003(7) 0.000
C1 0.015(2) 0.016(3) 0.022(3) -0.006(2) -0.0045(19) 0.0026(19)
C2 0.011(2) 0.020(3) 0.021(3) -0.002(2) 0.0028(18) 0.0010(18)
C9 0.012(2) 0.019(3) 0.027(3) 0.001(2) -0.0043(19) -0.0041(18)
C4 0.016(2) 0.025(3) 0.029(3) 0.001(2) 0.005(2) 0.001(2)
C3 0.010(2) 0.021(3) 0.027(3) 0.005(2) -0.003(2) -0.0034(18)
C7 0.016(2) 0.028(3) 0.024(3) 0.006(2) -0.004(2) -0.0016(19)
C8 0.016(2) 0.038(3) 0.022(3) -0.002(2) -0.005(2) 0.001(2)
C10 0.015(2) 0.022(3) 0.023(3) 0.001(2) -0.0013(18) 0.003(2)
C6 0.018(2) 0.028(3) 0.021(3) 0.006(2) 0.001(2) 0.002(2)
C5 0.015(2) 0.023(3) 0.032(3) 0.004(2) -0.001(2) 0.0031(19)
N1 0.0109(18) 0.018(2) 0.021(2) 0.0017(18) -0.0010(15) 0.0006(15)
N3 0.013(2) 0.019(2) 0.027(2) -0.0005(19) -0.0023(17) 0.0040(15)
N4 0.0136(19) 0.017(2) 0.025(2) -0.0006(19) -0.0011(16) -0.0019(15)
N2 0.0125(19) 0.018(2) 0.022(2) 0.0008(19) 0.0014(16) -0.0004(15)
B1 0.013(3) 0.025(4) 0.026(4) 0.000(3) -0.001(2) 0.000(2)

loop_
_atom_type_symbol
_atom_type_description
_atom_type_scat_dispersion_real
_atom_type_scat_dispersion_imag
_atom_type_scat_source
C C 0.0033 0.0016 'International Tables Vol C Tables 4.2.6.8 and 6.1.1.4'
H H 0.0000 0.0000 'International Tables Vol C Tables 4.2.6.8 and 6.1.1.4'
B B 0.0013 0.0007 'International Tables Vol C Tables 4.2.6.8 and 6.1.1.4'
N N 0.0061 0.0033 'International Tables Vol C Tables 4.2.6.8 and 6.1.1.4'
Al Al 0.0645 0.0514 'International Tables Vol C Tables 4.2.6.8 and 6.1.1.4'
Cl Cl 0.1484 0.1585 'International Tables Vol C Tables 4.2.6.8 and 6.1.1.4'

loop_
_geom_angle_atom_site_label_1
_geom_angle_atom_site_label_2
_geom_angle_atom_site_label_3
_geom_angle
_geom_angle_site_symmetry_1
_geom_angle_site_symmetry_3
C2 Al1 C2 165.1(3) 3_755 .
C2 Al1 C1 87.03(17) 3_755 3_755
C2 Al1 C1 88.63(17) . 3_755
C2 Al1 C1 88.63(17) 3_755 .
C2 Al1 C1 87.03(17) . .
C1 Al1 C1 146.1(3) 3_755 .
C2 Al1 Cl1 97.47(14) 3_755 .
C2 Al1 Cl1 97.47(14) . .
C1 Al1 Cl1 106.96(14) 3_755 .
C1 Al1 Cl1 106.96(14) . .
N2 C1 N1 104.6(4) . .
N2 C1 Al1 123.3(3) . .
N1 C1 Al1 131.8(3) . .
N3 C2 N4 106.4(4) . .
N3 C2 Al1 129.0(3) . .
N4 C2 Al1 124.5(4) . .
N4 C9 C10 113.2(4) . 3_755
N4 C9 H9A 108.9 . .
C10 C9 H9A 108.9 3_755 .
N4 C9 H9B 108.9 . .
C10 C9 H9B 108.9 3_755 .
H9A C9 H9B 107.8 . .
C3 C4 N2 108.7(5) . .
C3 C4 H4 125.7 . .
N2 C4 H4 125.7 . .
C4 C3 N1 106.1(4) . .
C4 C3 H3 127.0 . .
N1 C3 H3 127.0 . .
C8 C7 N3 107.7(5) . .
C8 C7 H7 126.1 . .
N3 C7 H7 126.1 . .
C7 C8 N4 105.8(4) . .
C7 C8 H8 127.1 . .
N4 C8 H8 127.1 . .
N1 C10 C9 116.5(4) . 3_755
N1 C10 H10A 108.2 . .
C9 C10 H10A 108.2 3_755 .
N1 C10 H10B 108.2 . .
C9 C10 H10B 108.2 3_755 .
H10A C10 H10B 107.3 . .
B1 C6 H6A 109.5 . .
B1 C6 H6B 109.5 . .
H6A C6 H6B 109.5 . .
B1 C6 H6C 109.5 . .
H6A C6 H6C 109.5 . .
H6B C6 H6C 109.5 . .
B1 C5 H5A 109.5 . .
B1 C5 H5B 109.5 . .
H5A C5 H5B 109.5 . .
B1 C5 H5C 109.5 . .
H5A C5 H5C 109.5 . .
H5B C5 H5C 109.5 . .
C1 N1 C3 110.1(4) . .
C1 N1 C10 132.3(4) . .
C3 N1 C10 117.4(4) . .
C2 N3 C7 109.0(4) . .
C2 N3 B1 124.1(4) . .
C7 N3 B1 125.7(4) . .
C2 N4 C8 111.0(4) . .
C2 N4 C9 124.4(4) . .
C8 N4 C9 124.4(4) . .
C1 N2 C4 110.5(4) . .
C1 N2 B1 128.4(4) . .
C4 N2 B1 120.9(4) . .
N3 B1 N2 107.2(4) . .
N3 B1 C5 108.0(4) . .
N2 B1 C5 109.4(4) . .
N3 B1 C6 110.0(4) . .
N2 B1 C6 110.4(4) . .
C5 B1 C6 111.7(5) . .

loop_
_geom_bond_atom_site_label_1
_geom_bond_atom_site_label_2
_geom_bond_distance
_geom_bond_site_symmetry_2
Cl1 Al1 2.275(3) .
Al1 C2 2.080(5) 3_755
Al1 C2 2.080(5) .
Al1 C1 2.129(5) 3_755
Al1 C1 2.130(5) .
C1 N2 1.365(6) .
C1 N1 1.388(6) .
C2 N3 1.333(6) .
C2 N4 1.349(6) .
C9 N4 1.471(6) .
C9 C10 1.492(7) 3_755
C9 H9A 0.9900 .
C9 H9B 0.9900 .
C4 C3 1.346(7) .
C4 N2 1.380(6) .
C4 H4 0.9500 .
C3 N1 1.405(6) .
C3 H3 0.9500 .
C7 C8 1.357(7) .
C7 N3 1.382(6) .
C7 H7 0.9500 .
C8 N4 1.358(7) .
C8 H8 0.9500 .
C10 N1 1.479(6) .
C10 C9 1.492(7) 3_755
C10 H10A 0.9900 .
C10 H10B 0.9900 .
C6 B1 1.617(8) .
C6 H6A 0.9800 .
C6 H6B 0.9800 .
C6 H6C 0.9800 .
C5 B1 1.612(8) .
C5 H5A 0.9800 .
C5 H5B 0.9800 .
C5 H5C 0.9800 .
N3 B1 1.576(7) .
N2 B1 1.587(7) .
